data_7027194
loop_
_publ_author_name
'Solanki, Nayan K.'
'Wheatley, Andrew E. H.'
'Radojevic, Sanja'
'McPartlin, Mary'
'Halcrow, Malcolm A.'

_publ_section_title
;
 Structural variations in dicopper(I) double helicate complexes
;
_journal_issue 4
_journal_name_full 'Journal of the Chemical Society, Dalton Transactions'
_journal_page_first 521
_journal_paper_doi 10.1039/a809237k
_journal_year 1999
_chemical_formula_sum 'C64 H70 B2 Cu2 F8 N10 O2'
_chemical_formula_weight 1312.00
_chemical_name_systematic
; 
Bis[2,6-bis-(3-{2,4,6-trimethylphenyl}pyrazol-1-yl)pyridine]dicopper(I)  
ditetrafluoroborate diacetone solvate
;
_space_group_IT_number 15
_symmetry_cell_setting monoclinic
_symmetry_space_group_name_Hall '-C 2yc'
_symmetry_space_group_name_H-M 'C 1 2/c 1'
_atom_sites_solution_hydrogens geom
_atom_sites_solution_primary direct
_atom_sites_solution_secondary difmap
_audit_creation_method SHELXL-97
_cell_angle_alpha 90.00
_cell_angle_beta 92.371(12)
_cell_angle_gamma 90.00
_cell_formula_units_Z 4
_cell_length_a 20.430(3)
_cell_length_b 21.288(3)
_cell_length_c 14.4499(19)
_cell_measurement_reflns_used 44
_cell_measurement_temperature 223(2)
_cell_measurement_theta_max 10.92
_cell_measurement_theta_min 3.49
_cell_volume 6279.1(15)
_computing_cell_refinement 'Siemens XSCANS'
_computing_data_collection 'Siemens XSCANS'
_computing_data_reduction 'Siemens SHELXTL'
_computing_molecular_graphics 'Siemens SHELXTL'
_computing_publication_material 'Siemens SHELXTL'
_computing_structure_refinement 'SHELXL-97 (Sheldrick, 1997)'
_computing_structure_solution 'SHELXS-97 (Sheldrick, 1990)'
_diffrn_ambient_temperature 223(2)
_diffrn_measured_fraction_theta_full 0.998
_diffrn_measured_fraction_theta_max 0.998
_diffrn_measurement_device_type 'Siemens P4'
_diffrn_measurement_method Theta/2theta
_diffrn_radiation_monochromator graphite
_diffrn_radiation_source 'fine-focus sealed tube'
_diffrn_radiation_type MoK\a
_diffrn_radiation_wavelength 0.71073
_diffrn_reflns_av_R_equivalents 0.0437
_diffrn_reflns_av_sigmaI/netI 0.0788
_diffrn_reflns_limit_h_max 20
_diffrn_reflns_limit_h_min -1
_diffrn_reflns_limit_k_max 21
_diffrn_reflns_limit_k_min -1
_diffrn_reflns_limit_l_max 14
_diffrn_reflns_limit_l_min -14
_diffrn_reflns_number 3914
_diffrn_reflns_theta_full 20.99
_diffrn_reflns_theta_max 20.99
_diffrn_reflns_theta_min 1.91
_diffrn_standards_decay_% 1
_diffrn_standards_interval_count 97
_diffrn_standards_number 3
_exptl_absorpt_coefficient_mu 0.753
_exptl_absorpt_correction_T_max 0.94587
_exptl_absorpt_correction_T_min 0.44317
_exptl_absorpt_correction_type empirical
_exptl_crystal_colour yellow
_exptl_crystal_density_diffrn 1.388
_exptl_crystal_density_method 'not measured'
_exptl_crystal_description block
_exptl_crystal_F_000 2720
_exptl_crystal_size_max 0.43
_exptl_crystal_size_mid 0.45
_exptl_crystal_size_min 0.43
_refine_diff_density_max 0.577
_refine_diff_density_min -0.449
_refine_diff_density_rms 0.078
_refine_ls_extinction_method none
_refine_ls_goodness_of_fit_ref 0.969
_refine_ls_hydrogen_treatment mixed
_refine_ls_matrix_type full
_refine_ls_number_parameters 405
_refine_ls_number_reflns 3371
_refine_ls_number_restraints 6
_refine_ls_restrained_S_all 0.970
_refine_ls_R_factor_all 0.1018
_refine_ls_R_factor_gt 0.0608
_refine_ls_shift/su_max 0.707
_refine_ls_shift/su_mean 0.031
_refine_ls_structure_factor_coef Fsqd
_refine_ls_weighting_details 'calc w=1/[\s^2^(Fo^2^)+(0.1178P)^2^+0.0000P] where P=(Fo^2^+2Fc^2^)/3'
_refine_ls_weighting_scheme calc
_refine_ls_wR_factor_gt 0.1559
_refine_ls_wR_factor_ref 0.1916
_reflns_number_gt 2108
_reflns_number_total 3371
_reflns_threshold_expression >2sigma(I)
_cod_data_source_file 809237ksup1.cif
_cod_data_source_block sy348
_cod_depositor_comments
;
The following automatic conversions were performed:

'_symmetry_cell_setting' value 'Monoclinic' changed to 'monoclinic'
according to /home/saulius/struct/CIF-dictionaries/cif_core.dic
dictionary named 'cif_core.dic' version 2.4.2 from 2011-04-26.

Automatic conversion script
Id: cif_fix_values 1891 2012-01-12 08:04:46Z andrius 
;
_cod_original_sg_symbol_H-M C2/c
_cod_database_code 7027194

loop_
_symmetry_equiv_pos_as_xyz
'x, y, z'
'x, -y, z+1/2'
'x+1/2, y+1/2, z'
'x+1/2, -y+1/2, z+1/2'
'-x, -y, -z'
'-x, y, -z-1/2'
'-x+1/2, -y+1/2, -z'
'-x+1/2, y+1/2, -z-1/2'

loop_
_atom_site_label
_atom_site_type_symbol
_atom_site_fract_x
_atom_site_fract_y
_atom_site_fract_z
_atom_site_U_iso_or_equiv
_atom_site_adp_type
_atom_site_occupancy
_atom_site_symmetry_multiplicity
_atom_site_calc_flag
_atom_site_refinement_flags
Cu1 Cu 0.0000 0.18072(6) 0.2500 0.0430(5) Uani 1 2 d S
Cu2 Cu 0.0000 0.30211(6) 0.2500 0.0410(5) Uani 1 2 d S
N1 N 0.0838(3) 0.2137(3) 0.1698(4) 0.0377(15) Uani 1 1 d .
N2 N -0.0069(3) 0.3081(3) 0.1213(4) 0.0393(16) Uani 1 1 d .
N21 N 0.0325(3) 0.2795(3) 0.0597(4) 0.0407(16) Uani 1 1 d .
N3 N -0.0732(3) 0.1475(3) 0.1733(4) 0.0372(15) Uani 1 1 d .
N31 N -0.1317(3) 0.1506(3) 0.2158(4) 0.0380(15) Uani 1 1 d .
C1 C -0.1813(5) 0.2883(4) 0.0970(7) 0.075(3) Uani 1 1 d .
H1A H -0.2166 0.2735 0.1343 0.113 Uiso 1 1 calc R
H1B H -0.1432 0.2616 0.1073 0.113 Uiso 1 1 calc R
H1C H -0.1953 0.2869 0.0320 0.113 Uiso 1 1 calc R
C2 C -0.2553(5) 0.5003(4) 0.1997(6) 0.073(3) Uani 1 1 d .
H2A H -0.2877 0.5032 0.1490 0.110 Uiso 1 1 calc R
H2B H -0.2376 0.5418 0.2133 0.110 Uiso 1 1 calc R
H2C H -0.2756 0.4838 0.2541 0.110 Uiso 1 1 calc R
C3 C -0.0201(4) 0.4698(4) 0.1259(6) 0.071(3) Uani 1 1 d .
H3A H -0.0196 0.5130 0.1474 0.107 Uiso 1 1 calc R
H3B H -0.0098 0.4687 0.0610 0.107 Uiso 1 1 calc R
H3C H 0.0123 0.4457 0.1618 0.107 Uiso 1 1 calc R
C4 C 0.0325(4) 0.0358(4) 0.1348(5) 0.053(2) Uani 1 1 d .
H4A H 0.0597 -0.0004 0.1227 0.079 Uiso 1 1 calc R
H4B H -0.0103 0.0218 0.1529 0.079 Uiso 1 1 calc R
H4C H 0.0529 0.0606 0.1843 0.079 Uiso 1 1 calc R
C5 C 0.1245(5) 0.1061(5) -0.1635(6) 0.080(3) Uani 1 1 d .
H5A H 0.1108 0.0812 -0.2171 0.119 Uiso 1 1 calc R
H5B H 0.1635 0.0877 -0.1342 0.119 Uiso 1 1 calc R
H5C H 0.1339 0.1487 -0.1830 0.119 Uiso 1 1 calc R
C6 C -0.0982(4) 0.1799(4) -0.0849(6) 0.061(2) Uani 1 1 d .
H6A H -0.0883 0.2084 -0.1349 0.091 Uiso 1 1 calc R
H6B H -0.1124 0.2039 -0.0323 0.091 Uiso 1 1 calc R
H6C H -0.1329 0.1514 -0.1057 0.091 Uiso 1 1 calc R
C11 C 0.1358(3) 0.1786(3) 0.1968(5) 0.0356(18) Uani 1 1 d .
C12 C 0.1898(4) 0.1690(4) 0.1446(5) 0.045(2) Uani 1 1 d .
H12 H 0.2251 0.1439 0.1664 0.054 Uiso 1 1 calc R
C13 C 0.1900(4) 0.1977(4) 0.0593(6) 0.056(2) Uani 1 1 d .
H13 H 0.2258 0.1918 0.0215 0.067 Uiso 1 1 calc R
C14 C 0.1384(4) 0.2351(4) 0.0284(5) 0.048(2) Uani 1 1 d .
H14 H 0.1382 0.2553 -0.0295 0.058 Uiso 1 1 calc R
C15 C 0.0868(4) 0.2414(3) 0.0870(5) 0.0359(18) Uani 1 1 d .
C21 C 0.0140(4) 0.2964(4) -0.0285(5) 0.048(2) Uani 1 1 d .
H21 H 0.0342 0.2838 -0.0828 0.058 Uiso 1 1 calc R
C22 C -0.0390(4) 0.3349(4) -0.0240(5) 0.047(2) Uani 1 1 d .
H22 H -0.0628 0.3533 -0.0740 0.057 Uiso 1 1 calc R
C23 C -0.0508(4) 0.3417(3) 0.0705(5) 0.0422(19) Uani 1 1 d .
C24 C -0.1014(4) 0.3795(3) 0.1138(5) 0.0409(19) Uani 1 1 d .
C25 C -0.1641(4) 0.3549(4) 0.1238(6) 0.051(2) Uani 1 1 d .
C26 C -0.2122(4) 0.3945(4) 0.1546(6) 0.055(2) Uani 1 1 d .
H26 H -0.2542 0.3779 0.1633 0.066 Uiso 1 1 calc R
C27 C -0.2014(4) 0.4578(4) 0.1733(5) 0.048(2) Uani 1 1 d .
C28 C -0.1370(4) 0.4796(4) 0.1671(5) 0.054(2) Uani 1 1 d .
H28 H -0.1277 0.5214 0.1837 0.065 Uiso 1 1 calc R
C29 C -0.0866(4) 0.4421(4) 0.1376(5) 0.046(2) Uani 1 1 d .
C31 C -0.1797(4) 0.1218(4) 0.1620(6) 0.050(2) Uani 1 1 d .
H31 H -0.2240 0.1178 0.1759 0.060 Uiso 1 1 calc R
C32 C -0.1516(4) 0.1004(4) 0.0856(6) 0.053(2) Uani 1 1 d .
H32 H -0.1723 0.0782 0.0363 0.064 Uiso 1 1 calc R
C33 C -0.0842(4) 0.1178(3) 0.0940(5) 0.0401(19) Uani 1 1 d .
C34 C -0.0310(4) 0.1113(3) 0.0266(5) 0.0391(19) Uani 1 1 d .
C35 C 0.0250(4) 0.0752(3) 0.0487(5) 0.044(2) Uani 1 1 d .
C36 C 0.0746(4) 0.0739(4) -0.0146(5) 0.049(2) Uani 1 1 d .
H36 H 0.1121 0.0494 -0.0011 0.059 Uiso 1 1 calc R
C37 C 0.0709(4) 0.1073(4) -0.0962(6) 0.053(2) Uani 1 1 d .
C38 C 0.0142(4) 0.1414(4) -0.1159(5) 0.055(2) Uani 1 1 d .
H38 H 0.0111 0.1644 -0.1714 0.066 Uiso 1 1 calc R
C39 C -0.0386(4) 0.1432(3) -0.0573(5) 0.0425(19) Uani 1 1 d .
C1S C 0.1959(5) 0.5360(5) -0.4397(6) 0.070(3) Uani 1 1 d .
C2S C 0.1587(5) 0.4774(4) -0.4200(6) 0.075(3) Uani 1 1 d .
H2S1 H 0.1857 0.4411 -0.4320 0.113 Uiso 1 1 calc R
H2S2 H 0.1191 0.4758 -0.4595 0.113 Uiso 1 1 calc R
H2S3 H 0.1470 0.4772 -0.3556 0.113 Uiso 1 1 calc R
C3S C 0.1609(6) 0.5966(5) -0.4237(8) 0.104(4) Uani 1 1 d .
H3S1 H 0.1893 0.6314 -0.4383 0.156 Uiso 1 1 calc R
H3S2 H 0.1495 0.5992 -0.3594 0.156 Uiso 1 1 calc R
H3S3 H 0.1214 0.5983 -0.4632 0.156 Uiso 1 1 calc R
O1S O 0.2500(4) 0.5346(4) -0.4688(5) 0.104(3) Uani 1 1 d .
B1 B 0.3588(7) 0.1825(7) 0.2260(9) 0.088(4) Uani 1 1 d U
F1 F 0.4187(6) 0.2135(6) 0.2375(8) 0.071(3) Uiso 0.50 1 d P
F2 F 0.3969(7) 0.2305(6) 0.2107(9) 0.086(4) Uiso 0.50 1 d P
F3 F 0.3441(3) 0.1554(3) 0.1422(4) 0.104(2) Uani 1 1 d .
F4 F 0.3392(10) 0.1421(10) 0.2863(13) 0.053(6) Uiso 0.25 1 d P
F5 F 0.3257(6) 0.1725(7) 0.2966(7) 0.066(3) Uiso 0.50 1 d P
F6 F 0.3094(14) 0.2164(16) 0.269(2) 0.114(9) Uiso 0.25 1 d P
F7 F 0.3142(10) 0.2441(10) 0.2066(15) 0.070(5) Uiso 0.25 1 d P
F8 F 0.4151(8) 0.1295(8) 0.2552(10) 0.213(6) Uiso 0.75 1 d P

loop_
_atom_site_aniso_label
_atom_site_aniso_U_11
_atom_site_aniso_U_22
_atom_site_aniso_U_33
_atom_site_aniso_U_23
_atom_site_aniso_U_13
_atom_site_aniso_U_12
Cu1 0.0363(8) 0.0456(9) 0.0469(9) 0.000 -0.0013(6) 0.000
Cu2 0.0453(8) 0.0414(8) 0.0362(8) 0.000 0.0018(6) 0.000
N1 0.039(4) 0.034(4) 0.040(4) -0.001(3) 0.002(3) 0.004(3)
N2 0.044(4) 0.036(4) 0.038(4) -0.004(3) 0.007(3) 0.004(3)
N21 0.048(4) 0.035(4) 0.040(4) 0.004(3) 0.005(3) 0.005(3)
N3 0.040(4) 0.030(3) 0.041(4) -0.006(3) 0.001(3) -0.003(3)
N31 0.038(4) 0.034(4) 0.042(4) 0.001(3) 0.003(3) -0.002(3)
C1 0.063(6) 0.052(6) 0.112(8) -0.007(6) 0.013(6) 0.004(5)
C2 0.083(7) 0.070(6) 0.068(6) -0.003(5) 0.016(5) 0.028(6)
C3 0.080(7) 0.060(6) 0.076(6) 0.005(5) 0.027(5) -0.017(5)
C4 0.062(5) 0.046(5) 0.050(5) 0.001(4) 0.000(4) 0.015(4)
C5 0.074(7) 0.099(8) 0.068(6) 0.001(6) 0.032(5) 0.012(6)
C6 0.067(6) 0.064(6) 0.051(5) 0.005(4) -0.001(4) 0.006(5)
C11 0.040(5) 0.029(4) 0.038(5) 0.001(4) 0.006(4) 0.000(4)
C12 0.039(5) 0.042(5) 0.056(5) 0.011(4) 0.013(4) 0.010(4)
C13 0.048(5) 0.048(5) 0.074(6) 0.007(5) 0.022(5) 0.012(4)
C14 0.053(5) 0.045(5) 0.048(5) 0.006(4) 0.021(4) 0.005(4)
C15 0.045(5) 0.028(4) 0.035(4) -0.001(4) 0.004(4) 0.003(4)
C21 0.061(6) 0.047(5) 0.038(5) 0.002(4) 0.004(4) -0.001(5)
C22 0.050(5) 0.053(5) 0.039(5) -0.001(4) 0.004(4) 0.007(4)
C23 0.039(5) 0.034(4) 0.053(5) 0.004(4) 0.000(4) 0.002(4)
C24 0.046(5) 0.035(5) 0.042(5) 0.005(4) 0.002(4) 0.010(4)
C25 0.052(6) 0.043(5) 0.059(5) 0.007(4) -0.001(4) 0.003(5)
C26 0.046(5) 0.049(6) 0.070(6) 0.010(4) 0.008(4) 0.014(5)
C27 0.058(6) 0.045(6) 0.042(5) 0.004(4) 0.006(4) 0.027(5)
C28 0.070(6) 0.037(5) 0.055(5) -0.002(4) 0.009(5) -0.006(5)
C29 0.056(5) 0.048(5) 0.033(4) 0.002(4) 0.004(4) 0.008(5)
C31 0.052(5) 0.043(5) 0.055(5) -0.004(4) 0.005(4) -0.017(4)
C32 0.052(6) 0.054(5) 0.053(6) -0.013(4) -0.011(4) -0.010(4)
C33 0.048(5) 0.035(4) 0.037(5) -0.005(4) -0.005(4) 0.003(4)
C34 0.044(5) 0.034(4) 0.039(5) -0.004(4) -0.006(4) -0.009(4)
C35 0.067(6) 0.035(4) 0.030(4) -0.006(4) -0.005(4) 0.003(4)
C36 0.062(6) 0.035(5) 0.049(5) -0.008(4) 0.006(4) 0.002(4)
C37 0.056(6) 0.045(5) 0.057(6) -0.006(4) 0.003(5) 0.001(5)
C38 0.073(6) 0.059(6) 0.033(5) 0.003(4) 0.011(5) -0.004(5)
C39 0.054(5) 0.036(4) 0.037(5) 0.000(4) -0.001(4) -0.006(4)
C1S 0.069(7) 0.091(8) 0.049(6) 0.003(5) -0.005(5) 0.002(7)
C2S 0.088(7) 0.067(7) 0.070(6) -0.012(5) -0.011(5) -0.001(6)
C3S 0.111(10) 0.078(8) 0.124(10) 0.032(7) 0.012(8) 0.012(7)
O1S 0.061(5) 0.139(7) 0.112(6) -0.016(5) 0.004(4) -0.005(5)
B1 0.077(7) 0.109(8) 0.077(7) -0.010(7) 0.003(6) -0.020(7)
F3 0.096(5) 0.136(5) 0.080(4) -0.018(4) -0.009(3) -0.014(4)

loop_
_atom_type_symbol
_atom_type_description
_atom_type_scat_dispersion_real
_atom_type_scat_dispersion_imag
_atom_type_scat_source
C C 0.0033 0.0016 'International Tables Vol C Tables 4.2.6.8 and 6.1.1.4'
H H 0.0000 0.0000 'International Tables Vol C Tables 4.2.6.8 and 6.1.1.4'
B B 0.0013 0.0007 'International Tables Vol C Tables 4.2.6.8 and 6.1.1.4'
N N 0.0061 0.0033 'International Tables Vol C Tables 4.2.6.8 and 6.1.1.4'
F F 0.0171 0.0103 'International Tables Vol C Tables 4.2.6.8 and 6.1.1.4'
Cu Cu 0.3201 1.2651 'International Tables Vol C Tables 4.2.6.8 and 6.1.1.4'
O O 0.0106 0.0060 'International Tables Vol C Tables 4.2.6.8 and 6.1.1.4'

loop_
_geom_angle_atom_site_label_1
_geom_angle_atom_site_label_2
_geom_angle_atom_site_label_3
_geom_angle
_geom_angle_site_symmetry_1
_geom_angle_site_symmetry_3
N3 Cu1 N3 137.7(3) . 6_556
N3 Cu1 N1 79.7(2) . 6_556
N3 Cu1 N1 114.0(2) 6_556 6_556
N3 Cu1 N1 114.0(2) . .
N3 Cu1 N1 79.7(2) 6_556 .
N1 Cu1 N1 143.2(3) 6_556 .
N2 Cu2 N2 172.1(4) . 6_556
C11 N1 C15 116.2(6) . .
C11 N1 Cu1 106.9(4) . .
C15 N1 Cu1 132.1(5) . .
C23 N2 N21 106.2(6) . .
C23 N2 Cu2 127.1(5) . .
N21 N2 Cu2 126.7(5) . .
N2 N21 C21 110.2(6) . .
N2 N21 C15 123.2(6) . .
C21 N21 C15 126.6(6) . .
C33 N3 N31 107.0(6) . .
C33 N3 Cu1 139.7(5) . .
N31 N3 Cu1 113.0(4) . .
N3 N31 C31 110.1(6) . .
N3 N31 C11 120.7(6) . 6_556
C31 N31 C11 129.3(6) . 6_556
N1 C11 C12 124.4(6) . .
N1 C11 N31 115.0(6) . 6_556
C12 C11 N31 120.6(7) . 6_556
C11 C12 C13 117.1(7) . .
C12 C13 C14 121.1(7) . .
C13 C14 C15 116.6(7) . .
N1 C15 C14 124.6(7) . .
N1 C15 N21 116.0(6) . .
C14 C15 N21 119.4(7) . .
C22 C21 N21 107.7(7) . .
C21 C22 C23 106.2(7) . .
N2 C23 C22 109.8(6) . .
N2 C23 C24 121.7(7) . .
C22 C23 C24 128.5(7) . .
C25 C24 C29 121.2(7) . .
C25 C24 C23 120.2(7) . .
C29 C24 C23 118.4(7) . .
C26 C25 C24 118.2(7) . .
C26 C25 C1 119.6(8) . .
C24 C25 C1 122.1(7) . .
C27 C26 C25 122.9(8) . .
C26 C27 C28 116.8(7) . .
C26 C27 C2 121.8(8) . .
C28 C27 C2 121.4(8) . .
C29 C28 C27 122.8(8) . .
C28 C29 C24 117.8(7) . .
C28 C29 C3 119.9(7) . .
C24 C29 C3 122.2(7) . .
C32 C31 N31 107.3(7) . .
C31 C32 C33 106.5(7) . .
N3 C33 C32 109.1(7) . .
N3 C33 C34 120.6(7) . .
C32 C33 C34 130.1(7) . .
C39 C34 C35 121.6(7) . .
C39 C34 C33 117.7(7) . .
C35 C34 C33 120.7(6) . .
C36 C35 C34 118.0(7) . .
C36 C35 C4 118.7(7) . .
C34 C35 C4 123.1(7) . .
C37 C36 C35 122.4(8) . .
C36 C37 C38 117.5(8) . .
C36 C37 C5 122.2(8) . .
C38 C37 C5 120.2(8) . .
C37 C38 C39 123.3(7) . .
C34 C39 C38 117.0(7) . .
C34 C39 C6 123.3(7) . .
C38 C39 C6 119.7(7) . .
O1S C1S C2S 122.0(10) . .
O1S C1S C3S 121.9(11) . .
C2S C1S C3S 116.1(9) . .
F5 B1 F2 127.4(14) . .
F5 B1 F4 32.7(9) . .
F2 B1 F4 146.3(15) . .
F5 B1 F6 46.5(13) . .
F2 B1 F6 96.7(18) . .
F4 B1 F6 78.2(17) . .
F5 B1 F1 118.6(12) . .
F2 B1 F1 29.0(7) . .
F4 B1 F1 121.9(14) . .
F6 B1 F1 110.2(16) . .
F5 B1 F3 122.7(12) . .
F2 B1 F3 106.9(12) . .
F4 B1 F3 104.6(14) . .
F6 B1 F3 118.4(16) . .
F1 B1 F3 117.8(11) . .
F5 B1 F7 87.7(12) . .
F2 B1 F7 70.8(12) . .
F4 B1 F7 117.8(16) . .
F6 B1 F7 41.5(14) . .
F1 B1 F7 96.9(13) . .
F3 B1 F7 95.0(11) . .
F5 B1 F8 94.0(12) . .
F2 B1 F8 99.4(12) . .
F4 B1 F8 66.9(13) . .
F6 B1 F8 137.8(19) . .
F1 B1 F8 72.2(10) . .
F3 B1 F8 93.6(10) . .
F7 B1 F8 168.5(13) . .
F2 F1 B1 68.5(17) . .
F1 F2 B1 82.5(19) . .
F5 F4 B1 71(2) . .
F5 F4 F6 20.5(18) . .
B1 F4 F6 53.7(13) . .
F5 F4 F8 125(2) . .
B1 F4 F8 66.8(12) . .
F6 F4 F8 116.3(16) . .
F4 F5 F6 146(3) . .
F4 F5 B1 76(2) . .
F6 F5 B1 73.8(18) . .
F5 F6 F7 139(3) . .
F5 F6 B1 59.7(18) . .
F7 F6 B1 80(2) . .
F5 F6 F4 13.7(12) . .
F7 F6 F4 125(3) . .
B1 F6 F4 48.1(13) . .
F6 F7 B1 59.0(19) . .
F4 F8 B1 46.3(9) . .

loop_
_geom_bond_atom_site_label_1
_geom_bond_atom_site_label_2
_geom_bond_distance
_geom_bond_site_symmetry_2
Cu1 N3 1.956(6) .
Cu1 N3 1.956(6) 6_556
Cu1 N1 2.221(6) 6_556
Cu1 N1 2.221(6) .
Cu1 Cu2 2.5840(19) .
Cu2 N2 1.863(6) .
Cu2 N2 1.863(6) 6_556
N1 C11 1.343(9) .
N1 C15 1.337(9) .
N2 C23 1.343(9) .
N2 N21 1.367(8) .
N21 C21 1.362(9) .
N21 C15 1.418(9) .
N3 C33 1.320(8) .
N3 N31 1.366(8) .
N31 C31 1.369(9) .
N31 C11 1.403(9) 6_556
C1 C25 1.509(11) .
C2 C27 1.488(10) .
C3 C29 1.497(11) .
C4 C35 1.503(10) .
C5 C37 1.495(11) .
C6 C39 1.488(11) .
C11 C12 1.378(10) .
C11 N31 1.403(9) 6_556
C12 C13 1.376(11) .
C13 C14 1.381(11) .
C14 C15 1.386(10) .
C21 C22 1.361(10) .
C22 C23 1.404(10) .
C23 C24 1.468(10) .
C24 C25 1.397(11) .
C24 C29 1.408(11) .
C25 C26 1.383(11) .
C26 C27 1.388(11) .
C27 C28 1.401(11) .
C28 C29 1.384(11) .
C31 C32 1.346(10) .
C32 C33 1.426(10) .
C33 C34 1.496(10) .
C34 C39 1.393(10) .
C34 C35 1.405(10) .
C35 C36 1.393(10) .
C36 C37 1.376(10) .
C37 C38 1.386(11) .
C38 C39 1.398(10) .
C1S O1S 1.200(10) .
C1S C2S 1.494(13) .
C1S C3S 1.497(14) .
B1 F5 1.265(16) .
B1 F2 1.310(17) .
B1 F4 1.30(2) .
B1 F6 1.41(3) .
B1 F1 1.396(17) .
B1 F3 1.363(13) .
B1 F7 1.62(2) .
B1 F8 1.65(2) .
F1 F2 0.681(15) .
F4 F5 0.72(2) .
F4 F6 1.71(4) .
F4 F8 1.65(2) .
F5 F6 1.06(3) .
F6 F7 1.09(3) .
